data_7225762
loop_
_publ_author_name
'kang, zhenhui'
'Li, Kaixuan'
'hu, hai liang'
'Liu, Beibei'
'Lin, Xiaoling'
'Huang, Hui'
'liu, yang'

_publ_section_title
;
 Coordinate-polymerized organic ligand towards efficient catalyst for
 selective hydrocarbons oxidation
;
_journal_name_full 'RSC Adv.'
_journal_paper_doi 10.1039/C6RA12422D
_journal_year 2016
_chemical_formula_moiety 'C35 H32 Cd N4 O7'
_chemical_formula_sum 'C35 H32 Cd N4 O7'
_chemical_formula_weight 733.05
_chemical_name_systematic
; 
 ? 
;
_space_group_IT_number 2
_space_group_name_Hall '-P 1'
_symmetry_cell_setting triclinic
_symmetry_space_group_name_Hall '-P 1'
_symmetry_space_group_name_H-M 'P -1'
_atom_sites_solution_hydrogens geom
_atom_sites_solution_primary direct
_atom_sites_solution_secondary difmap
_audit_creation_method SHELXL-97
_audit_update_record
;
2016-05-04 deposited with the CCDC.
2016-06-28 downloaded from the CCDC.
;
_cell_angle_alpha 97.693(2)
_cell_angle_beta 107.578(2)
_cell_angle_gamma 100.029(2)
_cell_formula_units_Z 2
_cell_length_a 11.5100(11)
_cell_length_b 12.0412(12)
_cell_length_c 13.0266(12)
_cell_measurement_reflns_used 5341
_cell_measurement_temperature 296(2)
_cell_measurement_theta_max 28.33
_cell_measurement_theta_min 2.78
_cell_volume 1661.0(3)
_computing_cell_refinement 'Bruker SAINT'
_computing_data_collection 'Bruker APEX2'
_computing_data_reduction 'Bruker SAINT'
_computing_molecular_graphics 'Bruker  SHELXTL'
_computing_publication_material 'Bruker SHELXTL'
_computing_structure_refinement 'SHELXL-97 (Sheldrick, 1997)'
_computing_structure_solution 'SHELXS-97 (Sheldrick, 1990)'
_diffrn_ambient_temperature 296(2)
_diffrn_measured_fraction_theta_full 0.975
_diffrn_measured_fraction_theta_max 0.975
_diffrn_measurement_device_type 'Bruker APEX-II CCD'
_diffrn_measurement_method '\f and \w scans'
_diffrn_radiation_monochromator graphite
_diffrn_radiation_source 'fine-focus sealed tube'
_diffrn_radiation_type MoK\a
_diffrn_radiation_wavelength 0.71073
_diffrn_reflns_av_R_equivalents 0.0227
_diffrn_reflns_av_sigmaI/netI 0.0349
_diffrn_reflns_limit_h_max 13
_diffrn_reflns_limit_h_min -11
_diffrn_reflns_limit_k_max 11
_diffrn_reflns_limit_k_min -14
_diffrn_reflns_limit_l_max 15
_diffrn_reflns_limit_l_min -15
_diffrn_reflns_number 8842
_diffrn_reflns_theta_full 25.05
_diffrn_reflns_theta_max 25.05
_diffrn_reflns_theta_min 2.28
_exptl_absorpt_coefficient_mu 0.711
_exptl_absorpt_correction_T_max 0.9323
_exptl_absorpt_correction_T_min 0.9008
_exptl_absorpt_correction_type multi-scan
_exptl_absorpt_process_details '(SADABS; Sheldrick, 2003)'
_exptl_crystal_colour colorless
_exptl_crystal_density_diffrn 1.466
_exptl_crystal_density_method 'not measured'
_exptl_crystal_description block
_exptl_crystal_F_000 748
_exptl_crystal_size_max 0.15
_exptl_crystal_size_mid 0.10
_exptl_crystal_size_min 0.10
_refine_diff_density_max 0.343
_refine_diff_density_min -0.339
_refine_diff_density_rms 0.050
_refine_ls_extinction_method none
_refine_ls_goodness_of_fit_ref 1.013
_refine_ls_hydrogen_treatment constr
_refine_ls_matrix_type full
_refine_ls_number_parameters 424
_refine_ls_number_reflns 5754
_refine_ls_number_restraints 3
_refine_ls_restrained_S_all 1.021
_refine_ls_R_factor_all 0.0322
_refine_ls_R_factor_gt 0.0260
_refine_ls_shift/su_max 0.000
_refine_ls_shift/su_mean 0.000
_refine_ls_structure_factor_coef Fsqd
_refine_ls_weighting_details 'calc w=1/[\s^2^(Fo^2^)+(0.0398P)^2^+0.0000P] where P=(Fo^2^+2Fc^2^)/3'
_refine_ls_weighting_scheme calc
_refine_ls_wR_factor_gt 0.0646
_refine_ls_wR_factor_ref 0.0666
_reflns_number_gt 5099
_reflns_number_total 5754
_reflns_threshold_expression >2sigma(I)
_cod_data_source_file c6ra12422d2.cif
_cod_data_source_block 3
_cod_database_code 7225762

loop_
_symmetry_equiv_pos_as_xyz
'x, y, z'
'-x, -y, -z'

loop_
_atom_site_label
_atom_site_type_symbol
_atom_site_fract_x
_atom_site_fract_y
_atom_site_fract_z
_atom_site_U_iso_or_equiv
_atom_site_adp_type
_atom_site_occupancy
_atom_site_symmetry_multiplicity
_atom_site_calc_flag
_atom_site_refinement_flags
Cd1 Cd 0.920251(14) 0.178422(13) 0.006863(11) 0.03623(7) Uani 1 1 d U
O1 O 1.11962(15) 0.30184(17) 0.04557(14) 0.0569(4) Uani 1 1 d U
O1W O 0.94691(15) 0.06233(14) -0.13461(13) 0.0487(4) Uani 1 1 d .
H1WA H 0.9110 -0.0085 -0.1477 0.058 Uiso 1 1 d R
H1WB H 1.0255 0.0676 -0.1129 0.058 Uiso 1 1 d R
O2 O 1.12117(15) 0.17731(15) 0.15406(14) 0.0519(4) Uani 1 1 d U
O3 O 1.48158(15) 0.45560(18) 0.25934(16) 0.0645(5) Uani 1 1 d .
O4 O 0.69058(17) 0.05314(17) -0.06883(16) 0.0624(5) Uani 1 1 d .
O5 O 0.84146(14) 0.02014(14) 0.06428(13) 0.0478(4) Uani 1 1 d .
O6 O 0.47915(17) -0.24654(17) -0.02017(18) 0.0715(6) Uani 1 1 d .
N1 N 0.88187(17) 0.28717(16) 0.15397(14) 0.0398(4) Uani 1 1 d .
N2 N 0.84068(17) 0.28815(16) -0.11964(14) 0.0399(4) Uani 1 1 d .
N3 N 1.48276(19) 0.3893(2) 0.34110(19) 0.0641(6) Uani 1 1 d .
N4 N 0.5671(2) -0.2566(2) 0.0782(2) 0.0695(7) Uani 1 1 d .
C1 C 0.9318(2) 0.2698(2) 0.25601(18) 0.0466(6) Uani 1 1 d .
H1A H 0.9848 0.2192 0.2674 0.056 Uiso 1 1 calc R
C2 C 0.9073(2) 0.3242(2) 0.34472(18) 0.0469(6) Uani 1 1 d .
H2A H 0.9442 0.3100 0.4143 0.056 Uiso 1 1 calc R
C3 C 0.82840(19) 0.3998(2) 0.33144(17) 0.0385(5) Uani 1 1 d .
C4 C 0.7768(2) 0.4164(2) 0.22582(18) 0.0428(5) Uani 1 1 d .
H4A H 0.7230 0.4661 0.2122 0.051 Uiso 1 1 calc R
C5 C 0.8050(2) 0.3595(2) 0.14057(17) 0.0412(5) Uani 1 1 d .
H5A H 0.7687 0.3721 0.0702 0.049 Uiso 1 1 calc R
C6 C 0.9156(2) 0.3823(2) -0.12625(19) 0.0477(6) Uani 1 1 d .
H6A H 0.9915 0.4113 -0.0697 0.057 Uiso 1 1 calc R
C7 C 0.8868(2) 0.4395(2) -0.21240(19) 0.0490(6) Uani 1 1 d .
H7A H 0.9421 0.5059 -0.2122 0.059 Uiso 1 1 calc R
C8 C 0.7765(2) 0.3983(2) -0.29849(17) 0.0400(5) Uani 1 1 d .
C9 C 0.6981(2) 0.3017(2) -0.2907(2) 0.0556(6) Uani 1 1 d .
H9A H 0.6216 0.2710 -0.3463 0.067 Uiso 1 1 calc R
C10 C 0.7320(2) 0.2502(2) -0.2013(2) 0.0559(7) Uani 1 1 d .
H10A H 0.6764 0.1859 -0.1979 0.067 Uiso 1 1 calc R
C11 C 0.7494(2) 0.4527(2) -0.39805(18) 0.0474(6) Uani 1 1 d .
H11A H 0.7881 0.5343 -0.3763 0.057 Uiso 1 1 calc R
H11B H 0.6598 0.4441 -0.4303 0.057 Uiso 1 1 calc R
C12 C 0.7992(3) 0.3970(2) -0.4830(2) 0.0556(7) Uani 1 1 d .
H12A H 0.8845 0.3919 -0.4463 0.067 Uiso 1 1 calc R
H12B H 0.7494 0.3193 -0.5140 0.067 Uiso 1 1 calc R
C13 C 0.7976(2) 0.4609(2) 0.42514(18) 0.0444(5) Uani 1 1 d .
H13A H 0.8570 0.5345 0.4552 0.053 Uiso 1 1 calc R
H13B H 0.7152 0.4763 0.3962 0.053 Uiso 1 1 calc R
C14 C 1.1733(2) 0.2626(2) 0.12734(18) 0.0402(5) Uani 1 1 d .
C15 C 1.3032(2) 0.3247(2) 0.19646(17) 0.0395(5) Uani 1 1 d .
C16 C 1.3740(2) 0.4157(2) 0.1746(2) 0.0471(6) Uani 1 1 d .
C17 C 1.3762(2) 0.3113(2) 0.30259(19) 0.0461(6) Uani 1 1 d .
C18 C 1.3519(2) 0.2310(3) 0.3740(2) 0.0528(6) Uani 1 1 d .
C19 C 1.3632(3) 0.2760(3) 0.4816(2) 0.0715(8) Uani 1 1 d .
H19A H 1.3827 0.3552 0.5069 0.086 Uiso 1 1 calc R
C20 C 1.3452(4) 0.2014(4) 0.5510(3) 0.0907(12) Uani 1 1 d .
H20A H 1.3508 0.2308 0.6225 0.109 Uiso 1 1 calc R
C21 C 1.3194(4) 0.0854(4) 0.5148(3) 0.0978(12) Uani 1 1 d .
H21A H 1.3090 0.0361 0.5622 0.117 Uiso 1 1 calc R
C22 C 1.3086(4) 0.0406(4) 0.4081(3) 0.0930(11) Uani 1 1 d .
H22A H 1.2907 -0.0387 0.3837 0.112 Uiso 1 1 calc R
C23 C 1.3243(3) 0.1136(3) 0.3376(3) 0.0687(8) Uani 1 1 d .
H23A H 1.3163 0.0834 0.2656 0.082 Uiso 1 1 calc R
C24 C 1.3579(3) 0.4783(3) 0.0834(2) 0.0611(7) Uani 1 1 d .
H24A H 1.4306 0.5392 0.0994 0.092 Uiso 1 1 calc R
H24B H 1.2855 0.5103 0.0745 0.092 Uiso 1 1 calc R
H24C H 1.3471 0.4263 0.0169 0.092 Uiso 1 1 calc R
C25 C 0.7293(2) -0.00389(19) 0.00112(18) 0.0390(5) Uani 1 1 d .
C26 C 0.6434(2) -0.1035(2) 0.01422(19) 0.0406(5) Uani 1 1 d .
C27 C 0.5265(2) -0.1548(2) -0.0555(2) 0.0503(6) Uani 1 1 d .
C28 C 0.6639(2) -0.1716(2) 0.0973(2) 0.0470(5) Uani 1 1 d .
C29 C 0.7746(2) -0.1628(2) 0.1950(2) 0.0475(6) Uani 1 1 d .
C30 C 0.8189(3) -0.2595(3) 0.2166(2) 0.0683(8) Uani 1 1 d .
H30A H 0.7780 -0.3300 0.1697 0.082 Uiso 1 1 calc R
C31 C 0.9212(3) -0.2539(3) 0.3050(3) 0.0817(10) Uani 1 1 d .
H31A H 0.9485 -0.3205 0.3188 0.098 Uiso 1 1 calc R
C32 C 0.9842(3) -0.1502(3) 0.3740(2) 0.0763(9) Uani 1 1 d .
H32A H 1.0552 -0.1457 0.4337 0.092 Uiso 1 1 calc R
C33 C 0.9412(3) -0.0527(3) 0.3539(2) 0.0720(8) Uani 1 1 d .
H33A H 0.9833 0.0179 0.4004 0.086 Uiso 1 1 calc R
C34 C 0.8367(3) -0.0589(2) 0.2659(2) 0.0555(6) Uani 1 1 d .
H34A H 0.8075 0.0071 0.2539 0.067 Uiso 1 1 calc R
C35 C 0.4460(2) -0.1311(3) -0.1594(2) 0.0623(7) Uani 1 1 d .
H35A H 0.3677 -0.1869 -0.1860 0.093 Uiso 1 1 calc R
H35B H 0.4873 -0.1358 -0.2133 0.093 Uiso 1 1 calc R
H35C H 0.4311 -0.0554 -0.1460 0.093 Uiso 1 1 calc R

loop_
_atom_site_aniso_label
_atom_site_aniso_U_11
_atom_site_aniso_U_22
_atom_site_aniso_U_33
_atom_site_aniso_U_23
_atom_site_aniso_U_13
_atom_site_aniso_U_12
Cd1 0.03817(10) 0.03577(10) 0.03201(9) 0.00799(6) 0.01025(6) 0.00301(7)
O1 0.0403(8) 0.0666(12) 0.0511(10) 0.0170(8) 0.0020(8) -0.0007(7)
O1W 0.0527(9) 0.0454(10) 0.0507(9) 0.0073(7) 0.0226(8) 0.0104(8)
O2 0.0386(8) 0.0468(10) 0.0618(10) 0.0116(7) 0.0085(6) 0.0018(8)
O3 0.0411(9) 0.0716(13) 0.0636(12) 0.0115(10) 0.0058(8) -0.0091(9)
O4 0.0540(10) 0.0617(12) 0.0673(12) 0.0341(10) 0.0109(9) 0.0024(9)
O5 0.0405(9) 0.0475(10) 0.0527(9) 0.0161(7) 0.0140(7) 0.0009(7)
O6 0.0483(10) 0.0570(12) 0.0939(15) 0.0209(11) 0.0108(10) -0.0091(9)
N1 0.0440(10) 0.0404(10) 0.0335(9) 0.0052(8) 0.0146(8) 0.0039(9)
N2 0.0426(10) 0.0390(10) 0.0351(9) 0.0080(8) 0.0099(8) 0.0068(9)
N3 0.0423(12) 0.0783(17) 0.0571(14) 0.0135(12) 0.0022(10) 0.0023(11)
N4 0.0578(14) 0.0579(15) 0.0864(18) 0.0322(13) 0.0172(12) -0.0050(12)
C1 0.0518(13) 0.0505(14) 0.0405(12) 0.0131(10) 0.0150(10) 0.0170(12)
C2 0.0501(13) 0.0595(15) 0.0314(11) 0.0129(10) 0.0107(10) 0.0157(12)
C3 0.0362(11) 0.0416(12) 0.0346(11) 0.0068(9) 0.0110(9) 0.0030(10)
C4 0.0417(12) 0.0470(13) 0.0412(12) 0.0151(10) 0.0123(9) 0.0120(10)
C5 0.0392(11) 0.0493(14) 0.0321(11) 0.0094(9) 0.0092(9) 0.0056(10)
C6 0.0483(13) 0.0468(14) 0.0370(12) 0.0098(10) 0.0037(10) 0.0004(11)
C7 0.0498(13) 0.0442(14) 0.0490(14) 0.0179(11) 0.0121(11) 0.0016(11)
C8 0.0465(12) 0.0467(13) 0.0330(11) 0.0099(9) 0.0168(9) 0.0186(11)
C9 0.0448(13) 0.0622(17) 0.0473(14) 0.0183(12) -0.0008(11) 0.0032(12)
C10 0.0475(14) 0.0549(16) 0.0552(15) 0.0213(12) 0.0064(11) -0.0033(12)
C11 0.0567(14) 0.0542(15) 0.0390(12) 0.0163(10) 0.0189(11) 0.0219(12)
C12 0.0743(17) 0.0644(17) 0.0414(13) 0.0185(12) 0.0268(12) 0.0304(15)
C13 0.0456(12) 0.0491(14) 0.0391(12) 0.0095(10) 0.0148(10) 0.0105(11)
C14 0.0346(11) 0.0409(13) 0.0404(12) -0.0012(10) 0.0110(9) 0.0067(10)
C15 0.0348(11) 0.0428(13) 0.0390(12) 0.0022(9) 0.0125(9) 0.0083(10)
C16 0.0378(12) 0.0494(14) 0.0494(13) 0.0047(11) 0.0127(10) 0.0047(11)
C17 0.0353(11) 0.0559(15) 0.0433(13) 0.0043(11) 0.0105(10) 0.0095(11)
C18 0.0414(13) 0.0706(18) 0.0479(14) 0.0160(12) 0.0123(10) 0.0179(12)
C19 0.0719(18) 0.097(2) 0.0533(16) 0.0182(16) 0.0230(14) 0.0332(18)
C20 0.095(3) 0.137(4) 0.0569(19) 0.033(2) 0.0362(18) 0.039(3)
C21 0.108(3) 0.119(4) 0.086(3) 0.055(3) 0.045(2) 0.027(3)
C22 0.117(3) 0.083(3) 0.092(3) 0.038(2) 0.044(2) 0.022(2)
C23 0.0727(19) 0.073(2) 0.0621(18) 0.0195(15) 0.0245(15) 0.0140(16)
C24 0.0628(16) 0.0573(17) 0.0636(17) 0.0154(13) 0.0248(13) 0.0052(14)
C25 0.0418(12) 0.0341(12) 0.0427(12) 0.0058(9) 0.0198(10) 0.0046(10)
C26 0.0395(11) 0.0374(12) 0.0473(12) 0.0088(9) 0.0197(10) 0.0055(10)
C27 0.0425(13) 0.0420(14) 0.0624(15) 0.0074(11) 0.0173(11) 0.0020(11)
C28 0.0471(13) 0.0388(13) 0.0583(15) 0.0139(11) 0.0224(11) 0.0056(11)
C29 0.0547(14) 0.0471(14) 0.0476(13) 0.0158(11) 0.0259(11) 0.0084(12)
C30 0.092(2) 0.0548(17) 0.0585(17) 0.0153(13) 0.0197(15) 0.0226(17)
C31 0.108(3) 0.081(2) 0.0618(19) 0.0239(17) 0.0192(18) 0.047(2)
C32 0.081(2) 0.099(3) 0.0490(16) 0.0238(17) 0.0143(15) 0.027(2)
C33 0.089(2) 0.076(2) 0.0420(15) 0.0065(14) 0.0168(14) 0.0073(18)
C34 0.0741(17) 0.0547(16) 0.0431(13) 0.0143(11) 0.0250(12) 0.0154(14)
C35 0.0454(14) 0.0628(18) 0.0663(18) 0.0061(14) 0.0071(12) 0.0062(13)

loop_
_atom_type_symbol
_atom_type_description
_atom_type_scat_dispersion_real
_atom_type_scat_dispersion_imag
_atom_type_scat_source
C C 0.0033 0.0016 'International Tables Vol C Tables 4.2.6.8 and 6.1.1.4'
Cd Cd -0.8075 1.2024 'International Tables Vol C Tables 4.2.6.8 and 6.1.1.4'
N N 0.0061 0.0033 'International Tables Vol C Tables 4.2.6.8 and 6.1.1.4'
O O 0.0106 0.0060 'International Tables Vol C Tables 4.2.6.8 and 6.1.1.4'
H H 0.0000 0.0000 'International Tables Vol C Tables 4.2.6.8 and 6.1.1.4'

loop_
_geom_angle_atom_site_label_1
_geom_angle_atom_site_label_2
_geom_angle_atom_site_label_3
_geom_angle
_geom_angle_site_symmetry_1
O5 Cd1 O1W 90.17(6) .
O5 Cd1 N2 136.03(6) .
O1W Cd1 N2 87.02(6) .
O5 Cd1 N1 85.97(6) .
O1W Cd1 N1 175.85(6) .
N2 Cd1 N1 94.71(6) .
O5 Cd1 O1 136.66(6) .
O1W Cd1 O1 91.39(6) .
N2 Cd1 O1 87.30(6) .
N1 Cd1 O1 92.45(6) .
O5 Cd1 O2 83.80(6) .
O1W Cd1 O2 97.73(6) .
N2 Cd1 O2 140.04(6) .
N1 Cd1 O2 83.36(6) .
O1 Cd1 O2 53.08(6) .
O5 Cd1 O4 52.44(5) .
O1W Cd1 O4 84.12(6) .
N2 Cd1 O4 83.65(6) .
N1 Cd1 O4 92.32(6) .
O1 Cd1 O4 170.08(6) .
O2 Cd1 O4 136.24(6) .
C14 O1 Cd1 95.18(15) .
Cd1 O1W H1WA 116.5 .
Cd1 O1W H1WB 102.8 .
H1WA O1W H1WB 107.9 .
C14 O2 Cd1 88.65(13) .
C16 O3 N3 109.25(19) .
C25 O4 Cd1 84.92(14) .
C25 O5 Cd1 100.37(14) .
C27 O6 N4 109.19(19) .
C5 N1 C1 117.09(18) .
C5 N1 Cd1 123.76(14) .
C1 N1 Cd1 118.95(15) .
C6 N2 C10 116.5(2) .
C6 N2 Cd1 119.15(14) .
C10 N2 Cd1 122.94(16) .
C17 N3 O3 105.81(19) .
C28 N4 O6 105.3(2) .
N1 C1 C2 122.4(2) .
N1 C1 H1A 118.8 .
C2 C1 H1A 118.8 .
C1 C2 C3 120.8(2) .
C1 C2 H2A 119.6 .
C3 C2 H2A 119.6 .
C4 C3 C2 116.3(2) .
C4 C3 C13 120.6(2) .
C2 C3 C13 123.04(19) .
C5 C4 C3 120.2(2) .
C5 C4 H4A 119.9 .
C3 C4 H4A 119.9 .
N1 C5 C4 123.2(2) .
N1 C5 H5A 118.4 .
C4 C5 H5A 118.4 .
N2 C6 C7 123.6(2) .
N2 C6 H6A 118.2 .
C7 C6 H6A 118.2 .
C8 C7 C6 120.0(2) .
C8 C7 H7A 120.0 .
C6 C7 H7A 120.0 .
C7 C8 C9 116.4(2) .
C7 C8 C11 120.6(2) .
C9 C8 C11 122.9(2) .
C10 C9 C8 120.5(2) .
C10 C9 H9A 119.8 .
C8 C9 H9A 119.8 .
N2 C10 C9 123.1(2) .
N2 C10 H10A 118.5 .
C9 C10 H10A 118.5 .
C8 C11 C12 110.89(19) .
C8 C11 H11A 109.5 .
C12 C11 H11A 109.5 .
C8 C11 H11B 109.5 .
C12 C11 H11B 109.5 .
H11A C11 H11B 108.0 .
C13 C12 C11 113.9(2) 1_554
C13 C12 H12A 108.8 1_554
C11 C12 H12A 108.8 .
C13 C12 H12B 108.8 1_554
C11 C12 H12B 108.8 .
H12A C12 H12B 107.7 .
C12 C13 C3 115.3(2) 1_556
C12 C13 H13A 108.5 1_556
C3 C13 H13A 108.5 .
C12 C13 H13B 108.5 1_556
C3 C13 H13B 108.5 .
H13A C13 H13B 107.5 .
O2 C14 O1 122.7(2) .
O2 C14 C15 119.5(2) .
O1 C14 C15 117.8(2) .
C16 C15 C17 104.9(2) .
C16 C15 C14 126.0(2) .
C17 C15 C14 128.9(2) .
O3 C16 C15 109.4(2) .
O3 C16 C24 115.5(2) .
C15 C16 C24 135.1(2) .
N3 C17 C15 110.7(2) .
N3 C17 C18 117.0(2) .
C15 C17 C18 132.2(2) .
C23 C18 C19 119.9(3) .
C23 C18 C17 121.3(2) .
C19 C18 C17 118.8(3) .
C20 C19 C18 119.4(3) .
C20 C19 H19A 120.3 .
C18 C19 H19A 120.3 .
C21 C20 C19 120.3(3) .
C21 C20 H20A 119.8 .
C19 C20 H20A 119.8 .
C20 C21 C22 120.4(4) .
C20 C21 H21A 119.8 .
C22 C21 H21A 119.8 .
C23 C22 C21 120.0(4) .
C23 C22 H22A 120.0 .
C21 C22 H22A 120.0 .
C18 C23 C22 120.0(3) .
C18 C23 H23A 120.0 .
C22 C23 H23A 120.0 .
C16 C24 H24A 109.5 .
C16 C24 H24B 109.5 .
H24A C24 H24B 109.5 .
C16 C24 H24C 109.5 .
H24A C24 H24C 109.5 .
H24B C24 H24C 109.5 .
O4 C25 O5 122.3(2) .
O4 C25 C26 120.3(2) .
O5 C25 C26 117.4(2) .
C27 C26 C28 104.0(2) .
C27 C26 C25 126.5(2) .
C28 C26 C25 129.5(2) .
O6 C27 C26 109.9(2) .
O6 C27 C35 116.6(2) .
C26 C27 C35 133.5(2) .
N4 C28 C26 111.6(2) .
N4 C28 C29 117.5(2) .
C26 C28 C29 130.8(2) .
C30 C29 C34 118.3(3) .
C30 C29 C28 120.1(2) .
C34 C29 C28 121.6(2) .
C31 C30 C29 121.5(3) .
C31 C30 H30A 119.3 .
C29 C30 H30A 119.3 .
C30 C31 C32 120.1(3) .
C30 C31 H31A 120.0 .
C32 C31 H31A 120.0 .
C31 C32 C33 119.3(3) .
C31 C32 H32A 120.3 .
C33 C32 H32A 120.3 .
C34 C33 C32 120.5(3) .
C34 C33 H33A 119.8 .
C32 C33 H33A 119.8 .
C33 C34 C29 120.4(3) .
C33 C34 H34A 119.8 .
C29 C34 H34A 119.8 .
C27 C35 H35A 109.5 .
C27 C35 H35B 109.5 .
H35A C35 H35B 109.5 .
C27 C35 H35C 109.5 .
H35A C35 H35C 109.5 .
H35B C35 H35C 109.5 .

loop_
_geom_bond_atom_site_label_1
_geom_bond_atom_site_label_2
_geom_bond_distance
_geom_bond_site_symmetry_2
Cd1 O5 2.2812(17) .
Cd1 O1W 2.2904(15) .
Cd1 N2 2.3223(18) .
Cd1 N1 2.3713(17) .
Cd1 O1 2.3752(17) .
Cd1 O2 2.5227(16) .
Cd1 O4 2.6220(18) .
O1 C14 1.257(3) .
O1W H1WA 0.8500 .
O1W H1WB 0.8500 .
O2 C14 1.242(3) .
O3 C16 1.345(3) .
O3 N3 1.412(3) .
O4 C25 1.237(3) .
O5 C25 1.261(3) .
O6 C27 1.345(3) .
O6 N4 1.408(3) .
N1 C5 1.337(3) .
N1 C1 1.340(3) .
N2 C6 1.329(3) .
N2 C10 1.331(3) .
N3 C17 1.319(3) .
N4 C28 1.311(3) .
C1 C2 1.380(3) .
C1 H1A 0.9300 .
C2 C3 1.384(3) .
C2 H2A 0.9300 .
C3 C4 1.381(3) .
C3 C13 1.506(3) .
C4 C5 1.377(3) .
C4 H4A 0.9300 .
C5 H5A 0.9300 .
C6 C7 1.380(3) .
C6 H6A 0.9300 .
C7 C8 1.374(3) .
C7 H7A 0.9300 .
C8 C9 1.378(4) .
C8 C11 1.504(3) .
C9 C10 1.377(4) .
C9 H9A 0.9300 .
C10 H10A 0.9300 .
C11 C12 1.523(3) .
C11 H11A 0.9700 .
C11 H11B 0.9700 .
C12 C13 1.504(3) 1_554
C12 H12A 0.9700 .
C12 H12B 0.9700 .
C13 C12 1.504(3) 1_556
C13 H13A 0.9700 .
C13 H13B 0.9700 .
C14 C15 1.491(3) .
C15 C16 1.363(3) .
C15 C17 1.431(3) .
C16 C24 1.473(4) .
C17 C18 1.477(4) .
C18 C23 1.378(4) .
C18 C19 1.392(4) .
C19 C20 1.390(5) .
C19 H19A 0.9300 .
C20 C21 1.362(6) .
C20 H20A 0.9300 .
C21 C22 1.382(5) .
C21 H21A 0.9300 .
C22 C23 1.381(5) .
C22 H22A 0.9300 .
C23 H23A 0.9300 .
C24 H24A 0.9600 .
C24 H24B 0.9600 .
C24 H24C 0.9600 .
C25 C26 1.480(3) .
C26 C27 1.356(3) .
C26 C28 1.431(3) .
C27 C35 1.485(4) .
C28 C29 1.480(4) .
C29 C30 1.380(4) .
C29 C34 1.382(4) .
C30 C31 1.360(4) .
C30 H30A 0.9300 .
C31 C32 1.373(5) .
C31 H31A 0.9300 .
C32 C33 1.378(5) .
C32 H32A 0.9300 .
C33 C34 1.370(4) .
C33 H33A 0.9300 .
C34 H34A 0.9300 .
C35 H35A 0.9600 .
C35 H35B 0.9600 .
C35 H35C 0.9600 .
